data_7107622
loop_
_publ_author_name
'Merle Arrowsmith'
'Terrance J. Hadlington'
'Michael S. Hill'
'Gabriele Kociok-Kohn'

_publ_section_title
;
 Magnesium-catalysed hydroboration of aldehydes and ketones
;
_journal_name_full Chem.Commun.
_journal_page_first 4567
_journal_paper_doi 10.1039/c2cc30565h
_journal_volume 48
_journal_year 2012
_chemical_formula_moiety 'C61 H75 B Mg N2 O4'
_chemical_formula_sum 'C61 H75 B Mg N2 O4'
_chemical_formula_weight 935.35
_chemical_name_systematic
;
?
;
_space_group_IT_number 61
_symmetry_cell_setting orthorhombic
_symmetry_space_group_name_Hall '-P 2ac 2ab'
_symmetry_space_group_name_H-M 'P b c a'
_atom_sites_solution_hydrogens geom
_atom_sites_solution_primary direct
_atom_sites_solution_secondary difmap
_audit_creation_method SHELXL-97
_cell_angle_alpha 90.00
_cell_angle_beta 90.00
_cell_angle_gamma 90.00
_cell_formula_units_Z 8
_cell_length_a 19.2649(2)
_cell_length_b 20.4622(3)
_cell_length_c 26.9490(4)
_cell_measurement_reflns_used 196133
_cell_measurement_temperature 150(2)
_cell_measurement_theta_max 25.350
_cell_measurement_theta_min 2.910
_cell_volume 10623.4(2)
_computing_cell_refinement 'HKL Scalepack (Otwinski & Minor, 1997)'
_computing_data_collection 'Collect (Nonius BV, 1997-2000)'
_computing_data_reduction
;
DENZO-SCALEPACK Z. Otwinowski and W. Minor, "
Processing of X-ray Diffraction Data Collected in Oscillation Mode ",
Methods in Enzymology, Volume 276: Macromolecular Crystallography,
part A, p.307-326, 1997,C.W. Carter, Jr. & R. M. Sweet, Eds., Academic Press.
;
_computing_molecular_graphics 'ORTEP3 for Windows - Farrugia, L. J. J. Appl. Crystallogr. 1997, 30, 565'
_computing_publication_material
;
'WinGX publication routines, Farrugia,
L. J., J. Appl. Crystallogr., 1999, 32, 837-838
;
_computing_structure_refinement
;
SHELXL97 -Program for Crystal Structure Analysis (Release 97-2).
Sheldrick, G.M., Institut f\"ur Anorganische Chemie der Universit\"at,
Tammanstrasse 4, D-3400 G\"ottingen, Germany, 1998
;
_computing_structure_solution
;
SIR97- Altomare A., Burla M.C., Camalli M., Cascarano G.L., Giacovazzo C. ,
Guagliardi A., Moliterni A.G.G., Polidori G.,Spagna R.
(1999) J. Appl. Cryst. 32, 115-119
;
_diffrn_ambient_temperature 150(2)
_diffrn_measured_fraction_theta_full 0.992
_diffrn_measured_fraction_theta_max 0.992
_diffrn_measurement_device_type 'Nonius Kappa CCD'
_diffrn_measurement_method '709 1.0 degree images with \f and \w scans'
_diffrn_radiation_monochromator graphite
_diffrn_radiation_source 'fine-focus sealed tube'
_diffrn_radiation_type MoK\a
_diffrn_radiation_wavelength 0.71073
_diffrn_reflns_av_R_equivalents 0.0914
_diffrn_reflns_av_sigmaI/netI 0.0416
_diffrn_reflns_limit_h_max 23
_diffrn_reflns_limit_h_min -23
_diffrn_reflns_limit_k_max 24
_diffrn_reflns_limit_k_min -24
_diffrn_reflns_limit_l_max 32
_diffrn_reflns_limit_l_min -32
_diffrn_reflns_number 115166
_diffrn_reflns_theta_full 25.39
_diffrn_reflns_theta_max 25.39
_diffrn_reflns_theta_min 3.69
_diffrn_standards_decay_% 0
_diffrn_standards_number 0
_exptl_absorpt_coefficient_mu 0.082
_exptl_absorpt_correction_T_max 0.9679
_exptl_absorpt_correction_T_min 0.9563
_exptl_absorpt_correction_type multi-scan
_exptl_absorpt_process_details
;
multi-scan from symmetry-related measurements
Sortav (Blessing 1995)
;
_exptl_crystal_colour colourless
_exptl_crystal_density_diffrn 1.170
_exptl_crystal_density_method 'not measured'
_exptl_crystal_description block
_exptl_crystal_F_000 4032
_exptl_crystal_size_max 0.55
_exptl_crystal_size_mid 0.50
_exptl_crystal_size_min 0.40
_refine_diff_density_max 0.276
_refine_diff_density_min -0.310
_refine_diff_density_rms 0.048
_refine_ls_extinction_method none
_refine_ls_goodness_of_fit_ref 1.080
_refine_ls_hydrogen_treatment constr
_refine_ls_matrix_type full
_refine_ls_number_parameters 636
_refine_ls_number_reflns 9691
_refine_ls_number_restraints 0
_refine_ls_restrained_S_all 1.080
_refine_ls_R_factor_all 0.0893
_refine_ls_R_factor_gt 0.0543
_refine_ls_shift/su_max 0.000
_refine_ls_shift/su_mean 0.000
_refine_ls_structure_factor_coef Fsqd
_refine_ls_weighting_details 'calc w=1/[\s^2^(Fo^2^)+(0.0538P)^2^+8.7366P] where P=(Fo^2^+2Fc^2^)/3'
_refine_ls_weighting_scheme calc
_refine_ls_wR_factor_gt 0.1281
_refine_ls_wR_factor_ref 0.1465
_reflns_number_gt 6837
_reflns_number_total 9691
_reflns_threshold_expression >2sigma(I)
_cod_data_source_file c2cc30565h.txt
_cod_data_source_block h11msh8
_cod_database_code 7107622

loop_
_symmetry_equiv_pos_as_xyz
'x, y, z'
'-x+1/2, -y, z+1/2'
'x+1/2, -y+1/2, -z'
'-x, y+1/2, -z+1/2'
'-x, -y, -z'
'x-1/2, y, -z-1/2'
'-x-1/2, y-1/2, z'
'x, -y-1/2, z-1/2'

loop_
_atom_site_label
_atom_site_type_symbol
_atom_site_fract_x
_atom_site_fract_y
_atom_site_fract_z
_atom_site_U_iso_or_equiv
_atom_site_adp_type
_atom_site_occupancy
_atom_site_symmetry_multiplicity
_atom_site_calc_flag
_atom_site_refinement_flags
Mg Mg 0.56791(4) 0.23881(4) 0.38613(3) 0.02408(18) Uani 1 1 d .
B B 0.66166(11) 0.33402(10) 0.37531(8) 0.0118(4) Uani 1 1 d .
N1 N 0.53986(10) 0.15762(9) 0.42637(7) 0.0261(4) Uani 1 1 d .
N2 N 0.48729(10) 0.23273(9) 0.33705(7) 0.0299(5) Uani 1 1 d .
O1 O 0.65643(8) 0.26404(7) 0.35418(6) 0.0272(4) Uani 1 1 d .
O2 O 0.73152(8) 0.33891(7) 0.39369(6) 0.0306(4) Uani 1 1 d .
O3 O 0.60354(7) 0.32219(7) 0.41708(5) 0.0234(3) Uani 1 1 d .
O4 O 0.63665(9) 0.38492(8) 0.34402(7) 0.0373(4) Uani 1 1 d .
C1 C 0.47209(12) 0.14212(11) 0.42719(9) 0.0307(5) Uani 1 1 d .
C2 C 0.44379(14) 0.09333(13) 0.46458(10) 0.0410(7) Uani 1 1 d .
H2A H 0.4817 0.0777 0.4857 0.062 Uiso 1 1 calc R
H2B H 0.4230 0.0563 0.4470 0.062 Uiso 1 1 calc R
H2C H 0.4084 0.1146 0.4852 0.062 Uiso 1 1 calc R
C3 C 0.42205(13) 0.16767(12) 0.39522(10) 0.0350(6) Uani 1 1 d .
H3 H 0.3755 0.1596 0.4051 0.042 Uiso 1 1 calc R
C4 C 0.42886(13) 0.20326(12) 0.35100(9) 0.0349(6) Uani 1 1 d .
C5 C 0.36453(15) 0.20453(16) 0.31860(12) 0.0548(8) Uani 1 1 d .
H5A H 0.3313 0.2363 0.3319 0.082 Uiso 1 1 calc R
H5B H 0.3432 0.1610 0.3182 0.082 Uiso 1 1 calc R
H5C H 0.3774 0.2171 0.2847 0.082 Uiso 1 1 calc R
C6 C 0.58635(12) 0.11490(11) 0.45324(9) 0.0275(5) Uani 1 1 d .
C7 C 0.61504(12) 0.13481(11) 0.49898(9) 0.0280(5) Uani 1 1 d .
C8 C 0.59757(13) 0.20078(12) 0.52205(9) 0.0312(5) Uani 1 1 d .
H8 H 0.5961 0.2336 0.4946 0.037 Uiso 1 1 calc R
C9 C 0.52604(14) 0.20038(13) 0.54677(10) 0.0423(7) Uani 1 1 d .
H9A H 0.4903 0.1918 0.5217 0.063 Uiso 1 1 calc R
H9B H 0.5174 0.2429 0.5623 0.063 Uiso 1 1 calc R
H9C H 0.5246 0.1661 0.5721 0.063 Uiso 1 1 calc R
C10 C 0.65156(15) 0.22427(13) 0.55972(10) 0.0421(7) Uani 1 1 d .
H10A H 0.6497 0.1965 0.5893 0.063 Uiso 1 1 calc R
H10B H 0.6416 0.2696 0.5690 0.063 Uiso 1 1 calc R
H10C H 0.6980 0.2218 0.5449 0.063 Uiso 1 1 calc R
C11 C 0.65871(13) 0.09163(12) 0.52383(10) 0.0352(6) Uani 1 1 d .
H11 H 0.6782 0.1043 0.5547 0.042 Uiso 1 1 calc R
C12 C 0.67435(13) 0.03106(12) 0.50479(10) 0.0389(6) Uani 1 1 d .
H12 H 0.7043 0.0024 0.5225 0.047 Uiso 1 1 calc R
C13 C 0.64646(14) 0.01210(12) 0.46006(10) 0.0392(6) Uani 1 1 d .
H13 H 0.6576 -0.0298 0.4472 0.047 Uiso 1 1 calc R
C14 C 0.60210(13) 0.05294(11) 0.43303(9) 0.0326(6) Uani 1 1 d .
C15 C 0.57292(15) 0.02851(13) 0.38382(10) 0.0421(7) Uani 1 1 d .
H15 H 0.5457 0.0647 0.3682 0.050 Uiso 1 1 calc R
C16 C 0.63041(18) 0.00860(14) 0.34831(12) 0.0548(8) Uani 1 1 d .
H16A H 0.6635 0.0447 0.3448 0.082 Uiso 1 1 calc R
H16B H 0.6104 -0.0018 0.3158 0.082 Uiso 1 1 calc R
H16C H 0.6544 -0.0299 0.3614 0.082 Uiso 1 1 calc R
C17 C 0.52451(17) -0.03049(16) 0.39107(13) 0.0614(9) Uani 1 1 d .
H17A H 0.5518 -0.0684 0.4017 0.092 Uiso 1 1 calc R
H17B H 0.5011 -0.0405 0.3597 0.092 Uiso 1 1 calc R
H17C H 0.4897 -0.0201 0.4164 0.092 Uiso 1 1 calc R
C18 C 0.49162(13) 0.25734(12) 0.28685(9) 0.0342(6) Uani 1 1 d .
C19 C 0.52696(14) 0.21879(13) 0.25167(9) 0.0408(6) Uani 1 1 d .
C20 C 0.55671(16) 0.15232(14) 0.26553(10) 0.0497(7) Uani 1 1 d .
H20 H 0.5755 0.1559 0.3000 0.060 Uiso 1 1 calc R
C21 C 0.6161(2) 0.12986(18) 0.23210(12) 0.0717(11) Uani 1 1 d .
H21A H 0.6378 0.0908 0.2464 0.108 Uiso 1 1 calc R
H21B H 0.6507 0.1648 0.2294 0.108 Uiso 1 1 calc R
H21C H 0.5979 0.1195 0.1991 0.108 Uiso 1 1 calc R
C22 C 0.4992(2) 0.09992(15) 0.26630(13) 0.0695(10) Uani 1 1 d .
H22A H 0.4754 0.0993 0.2342 0.104 Uiso 1 1 calc R
H22B H 0.4657 0.1102 0.2926 0.104 Uiso 1 1 calc R
H22C H 0.5198 0.0570 0.2727 0.104 Uiso 1 1 calc R
C23 C 0.53066(16) 0.24104(15) 0.20316(10) 0.0512(8) Uani 1 1 d .
H23 H 0.5544 0.2157 0.1790 0.061 Uiso 1 1 calc R
C24 C 0.50058(17) 0.29907(16) 0.18945(11) 0.0553(8) Uani 1 1 d .
H24 H 0.5023 0.3130 0.1558 0.066 Uiso 1 1 calc R
C25 C 0.46801(15) 0.33707(15) 0.22443(10) 0.0470(7) Uani 1 1 d .
H25 H 0.4483 0.3776 0.2145 0.056 Uiso 1 1 calc R
C26 C 0.46285(13) 0.31838(13) 0.27371(9) 0.0367(6) Uani 1 1 d .
C27 C 0.42725(13) 0.36387(12) 0.31022(10) 0.0380(6) Uani 1 1 d .
H27 H 0.4270 0.3426 0.3436 0.046 Uiso 1 1 calc R
C28 C 0.35217(15) 0.37901(16) 0.29532(13) 0.0577(8) Uani 1 1 d .
H28A H 0.3518 0.4024 0.2636 0.087 Uiso 1 1 calc R
H28B H 0.3305 0.4063 0.3209 0.087 Uiso 1 1 calc R
H28C H 0.3262 0.3381 0.2920 0.087 Uiso 1 1 calc R
C29 C 0.46832(15) 0.42811(14) 0.31380(11) 0.0487(7) Uani 1 1 d .
H29A H 0.5149 0.4191 0.3268 0.073 Uiso 1 1 calc R
H29B H 0.4441 0.4583 0.3361 0.073 Uiso 1 1 calc R
H29C H 0.4722 0.4478 0.2808 0.073 Uiso 1 1 calc R
C30 C 0.72775(12) 0.24157(12) 0.34761(9) 0.0315(5) Uani 1 1 d .
C31 C 0.72879(14) 0.16781(12) 0.34949(11) 0.0413(6) Uani 1 1 d .
H31A H 0.7046 0.1529 0.3794 0.062 Uiso 1 1 calc R
H31B H 0.7770 0.1525 0.3502 0.062 Uiso 1 1 calc R
H31C H 0.7054 0.1502 0.3201 0.062 Uiso 1 1 calc R
C32 C 0.75198(15) 0.26598(14) 0.29682(10) 0.0445(7) Uani 1 1 d .
H32A H 0.7199 0.2505 0.2712 0.067 Uiso 1 1 calc R
H32B H 0.7987 0.2493 0.2900 0.067 Uiso 1 1 calc R
H32C H 0.7528 0.3139 0.2968 0.067 Uiso 1 1 calc R
C33 C 0.76569(12) 0.27645(12) 0.39120(9) 0.0318(6) Uani 1 1 d .
C34 C 0.75588(13) 0.24069(12) 0.44062(9) 0.0350(6) Uani 1 1 d .
H34A H 0.7738 0.2679 0.4677 0.053 Uiso 1 1 calc R
H34B H 0.7812 0.1992 0.4398 0.053 Uiso 1 1 calc R
H34C H 0.7064 0.2322 0.4460 0.053 Uiso 1 1 calc R
C35 C 0.84231(13) 0.28851(15) 0.38213(12) 0.0497(7) Uani 1 1 d .
H35A H 0.8480 0.3171 0.3533 0.074 Uiso 1 1 calc R
H35B H 0.8657 0.2468 0.3759 0.074 Uiso 1 1 calc R
H35C H 0.8628 0.3094 0.4114 0.074 Uiso 1 1 calc R
C36 C 0.57509(11) 0.37690(10) 0.44407(8) 0.0248(5) Uani 1 1 d .
H36 H 0.5877 0.4174 0.4254 0.030 Uiso 1 1 calc R
C37 C 0.49662(12) 0.37302(11) 0.44527(8) 0.0269(5) Uani 1 1 d .
C38 C 0.46244(12) 0.31442(12) 0.45382(9) 0.0310(5) Uani 1 1 d .
H38 H 0.4886 0.2757 0.4593 0.037 Uiso 1 1 calc R
C39 C 0.39033(13) 0.31156(14) 0.45452(10) 0.0414(6) Uani 1 1 d .
H39 H 0.3675 0.2711 0.4600 0.050 Uiso 1 1 calc R
C40 C 0.35219(14) 0.36773(15) 0.44717(11) 0.0485(7) Uani 1 1 d .
H40 H 0.3029 0.3659 0.4471 0.058 Uiso 1 1 calc R
C41 C 0.38556(14) 0.42647(15) 0.43987(11) 0.0499(8) Uani 1 1 d .
H41 H 0.3593 0.4653 0.4354 0.060 Uiso 1 1 calc R
C42 C 0.45741(13) 0.42901(13) 0.43900(10) 0.0379(6) Uani 1 1 d .
H42 H 0.4800 0.4697 0.4340 0.046 Uiso 1 1 calc R
C43 C 0.60766(12) 0.38248(10) 0.49589(8) 0.0262(5) Uani 1 1 d .
C44 C 0.56771(13) 0.39332(12) 0.53797(9) 0.0338(6) Uani 1 1 d .
H44 H 0.5186 0.3948 0.5352 0.041 Uiso 1 1 calc R
C45 C 0.59850(15) 0.40207(13) 0.58401(10) 0.0417(6) Uani 1 1 d .
H45 H 0.5704 0.4096 0.6124 0.050 Uiso 1 1 calc R
C46 C 0.66999(14) 0.39986(13) 0.58883(10) 0.0405(6) Uani 1 1 d .
H46 H 0.6911 0.4054 0.6204 0.049 Uiso 1 1 calc R
C47 C 0.70996(13) 0.38957(12) 0.54733(10) 0.0348(6) Uani 1 1 d .
H47 H 0.7591 0.3880 0.5503 0.042 Uiso 1 1 calc R
C48 C 0.67946(12) 0.38141(11) 0.50105(9) 0.0299(5) Uani 1 1 d .
H48 H 0.7079 0.3750 0.4727 0.036 Uiso 1 1 calc R
C49 C 0.67979(14) 0.43737(13) 0.32911(10) 0.0391(6) Uani 1 1 d .
H49 H 0.7287 0.4262 0.3381 0.047 Uiso 1 1 calc R
C50 C 0.65880(13) 0.49780(13) 0.35849(10) 0.0372(6) Uani 1 1 d .
C51 C 0.60715(14) 0.53974(13) 0.34240(11) 0.0453(7) Uani 1 1 d .
H51 H 0.5864 0.5332 0.3108 0.054 Uiso 1 1 calc R
C52 C 0.58545(15) 0.59128(14) 0.37197(12) 0.0500(7) Uani 1 1 d .
H52 H 0.5499 0.6198 0.3605 0.060 Uiso 1 1 calc R
C53 C 0.61510(15) 0.60141(14) 0.41784(11) 0.0484(7) Uani 1 1 d .
H53 H 0.6000 0.6366 0.4381 0.058 Uiso 1 1 calc R
C54 C 0.66672(15) 0.56010(14) 0.43406(11) 0.0468(7) Uani 1 1 d .
H54 H 0.6875 0.5667 0.4656 0.056 Uiso 1 1 calc R
C55 C 0.68816(14) 0.50908(13) 0.40436(10) 0.0413(6) Uani 1 1 d .
H55 H 0.7240 0.4810 0.4158 0.050 Uiso 1 1 calc R
C56 C 0.67670(14) 0.44806(14) 0.27360(10) 0.0419(7) Uani 1 1 d .
C57 C 0.71136(16) 0.50077(15) 0.25317(12) 0.0530(8) Uani 1 1 d .
H57 H 0.7364 0.5294 0.2744 0.064 Uiso 1 1 calc R
C58 C 0.71059(18) 0.51280(17) 0.20290(12) 0.0612(9) Uani 1 1 d .
H58 H 0.7347 0.5495 0.1898 0.073 Uiso 1 1 calc R
C59 C 0.67461(18) 0.47128(18) 0.17150(12) 0.0635(9) Uani 1 1 d .
H59 H 0.6733 0.4794 0.1368 0.076 Uiso 1 1 calc R
C60 C 0.64090(18) 0.41813(18) 0.19132(12) 0.0622(9) Uani 1 1 d .
H60 H 0.6168 0.3890 0.1700 0.075 Uiso 1 1 calc R
C61 C 0.64157(16) 0.40652(15) 0.24195(11) 0.0496(7) Uani 1 1 d .
H61 H 0.6177 0.3697 0.2550 0.060 Uiso 1 1 calc R

loop_
_atom_site_aniso_label
_atom_site_aniso_U_11
_atom_site_aniso_U_22
_atom_site_aniso_U_33
_atom_site_aniso_U_23
_atom_site_aniso_U_13
_atom_site_aniso_U_12
Mg 0.0257(4) 0.0260(4) 0.0205(4) 0.0012(3) -0.0009(3) -0.0034(3)
B 0.0127(11) 0.0114(10) 0.0113(11) -0.0002(8) -0.0025(8) 0.0011(8)
N1 0.0279(11) 0.0258(10) 0.0246(11) 0.0022(8) 0.0001(8) -0.0028(8)
N2 0.0351(11) 0.0320(11) 0.0225(10) 0.0011(8) -0.0048(9) -0.0039(9)
O1 0.0264(8) 0.0316(9) 0.0237(9) -0.0015(7) 0.0037(7) -0.0007(7)
O2 0.0349(9) 0.0266(9) 0.0303(9) 0.0025(7) -0.0010(7) -0.0035(7)
O3 0.0239(8) 0.0242(8) 0.0220(8) -0.0018(6) 0.0037(6) -0.0008(6)
O4 0.0331(10) 0.0377(10) 0.0412(10) 0.0003(8) -0.0043(8) -0.0017(8)
C1 0.0334(14) 0.0291(13) 0.0297(13) -0.0006(10) 0.0019(10) -0.0068(10)
C2 0.0383(15) 0.0425(15) 0.0424(16) 0.0099(12) 0.0033(12) -0.0108(12)
C3 0.0270(13) 0.0405(14) 0.0377(15) 0.0029(11) -0.0017(11) -0.0088(11)
C4 0.0331(14) 0.0378(14) 0.0337(14) 0.0002(11) -0.0094(11) -0.0073(11)
C5 0.0465(17) 0.063(2) 0.0552(19) 0.0137(15) -0.0212(15) -0.0180(15)
C6 0.0275(13) 0.0270(12) 0.0281(13) 0.0066(10) 0.0038(10) -0.0050(10)
C7 0.0284(13) 0.0271(12) 0.0285(13) 0.0051(10) 0.0025(10) -0.0050(9)
C8 0.0362(14) 0.0331(13) 0.0242(13) 0.0044(10) -0.0005(10) -0.0050(11)
C9 0.0494(17) 0.0448(16) 0.0326(15) -0.0011(12) 0.0115(13) -0.0044(13)
C10 0.0565(18) 0.0357(14) 0.0340(15) 0.0028(11) -0.0107(13) -0.0053(12)
C11 0.0350(14) 0.0366(14) 0.0340(14) 0.0092(11) -0.0037(11) -0.0080(11)
C12 0.0379(15) 0.0325(14) 0.0463(17) 0.0161(12) -0.0028(13) -0.0001(11)
C13 0.0456(16) 0.0248(12) 0.0471(17) 0.0053(12) 0.0043(13) -0.0001(11)
C14 0.0367(14) 0.0269(13) 0.0342(14) 0.0047(10) 0.0029(11) -0.0050(10)
C15 0.0557(18) 0.0314(14) 0.0391(16) -0.0038(12) -0.0041(13) 0.0027(12)
C16 0.073(2) 0.0409(16) 0.0504(19) -0.0091(14) 0.0104(16) -0.0110(15)
C17 0.058(2) 0.060(2) 0.066(2) -0.0198(17) -0.0028(17) -0.0173(16)
C18 0.0371(14) 0.0439(15) 0.0216(12) 0.0020(11) -0.0082(10) -0.0084(12)
C19 0.0506(17) 0.0472(16) 0.0247(13) -0.0046(12) -0.0084(12) -0.0044(13)
C20 0.067(2) 0.0525(17) 0.0299(15) -0.0125(13) -0.0091(14) 0.0071(15)
C21 0.094(3) 0.081(2) 0.0393(18) -0.0193(17) -0.0014(18) 0.028(2)
C22 0.099(3) 0.0470(19) 0.062(2) -0.0134(16) -0.027(2) -0.0075(18)
C23 0.061(2) 0.066(2) 0.0269(15) -0.0064(14) -0.0041(13) -0.0027(16)
C24 0.069(2) 0.072(2) 0.0244(15) 0.0106(14) -0.0069(14) -0.0081(17)
C25 0.0535(18) 0.0543(18) 0.0333(16) 0.0123(13) -0.0104(13) -0.0020(14)
C26 0.0359(14) 0.0441(15) 0.0301(14) 0.0048(11) -0.0091(11) -0.0051(12)
C27 0.0374(15) 0.0405(14) 0.0360(15) 0.0072(12) -0.0082(12) -0.0019(12)
C28 0.0416(17) 0.068(2) 0.064(2) 0.0022(17) -0.0128(15) 0.0047(15)
C29 0.0532(18) 0.0453(16) 0.0476(18) 0.0058(13) -0.0069(14) -0.0036(13)
C30 0.0288(13) 0.0350(13) 0.0306(13) 0.0010(11) 0.0085(10) 0.0030(10)
C31 0.0427(16) 0.0373(15) 0.0439(16) -0.0039(12) 0.0039(12) 0.0053(12)
C32 0.0460(16) 0.0542(17) 0.0334(15) 0.0009(13) 0.0173(13) 0.0026(13)
C33 0.0278(13) 0.0325(13) 0.0352(14) 0.0023(11) 0.0021(11) 0.0012(10)
C34 0.0366(14) 0.0329(13) 0.0356(14) 0.0063(11) -0.0026(11) 0.0032(11)
C35 0.0300(15) 0.0568(18) 0.062(2) 0.0055(15) 0.0045(13) -0.0024(13)
C36 0.0273(12) 0.0234(11) 0.0238(12) -0.0021(9) 0.0031(9) -0.0002(9)
C37 0.0277(13) 0.0325(13) 0.0206(12) -0.0022(10) 0.0011(9) 0.0011(10)
C38 0.0264(13) 0.0381(14) 0.0283(13) -0.0019(10) 0.0039(10) 0.0011(10)
C39 0.0309(14) 0.0493(16) 0.0440(16) -0.0092(13) 0.0061(12) -0.0075(12)
C40 0.0246(14) 0.064(2) 0.0571(19) -0.0065(15) 0.0006(13) 0.0065(13)
C41 0.0371(16) 0.0551(19) 0.0575(19) 0.0006(15) 0.0022(14) 0.0163(14)
C42 0.0351(15) 0.0354(14) 0.0433(16) -0.0006(12) 0.0026(12) 0.0044(11)
C43 0.0322(13) 0.0215(11) 0.0250(12) -0.0009(9) -0.0003(10) -0.0009(9)
C44 0.0336(14) 0.0384(14) 0.0295(14) -0.0060(11) 0.0022(11) -0.0002(11)
C45 0.0491(17) 0.0472(16) 0.0288(14) -0.0103(12) 0.0033(12) -0.0003(13)
C46 0.0505(17) 0.0390(15) 0.0319(15) -0.0050(12) -0.0106(13) -0.0071(12)
C47 0.0321(14) 0.0333(13) 0.0390(15) 0.0020(11) -0.0081(12) -0.0059(11)
C48 0.0303(13) 0.0295(12) 0.0298(13) 0.0015(10) 0.0006(10) -0.0026(10)
C49 0.0343(14) 0.0400(15) 0.0431(16) -0.0004(12) -0.0030(12) 0.0022(12)
C50 0.0331(14) 0.0403(15) 0.0382(15) -0.0024(12) 0.0000(12) -0.0027(11)
C51 0.0427(17) 0.0455(16) 0.0477(17) -0.0073(13) -0.0060(13) 0.0034(13)
C52 0.0401(17) 0.0485(17) 0.061(2) -0.0083(15) 0.0021(14) 0.0035(13)
C53 0.0427(17) 0.0482(17) 0.0544(19) -0.0153(14) 0.0130(14) -0.0077(13)
C54 0.0511(18) 0.0519(17) 0.0375(16) -0.0057(13) 0.0021(13) -0.0098(14)
C55 0.0420(16) 0.0411(15) 0.0408(16) 0.0002(12) -0.0014(13) -0.0045(12)
C56 0.0376(15) 0.0478(16) 0.0405(16) -0.0057(13) 0.0030(12) 0.0010(12)
C57 0.0554(19) 0.0592(19) 0.0442(18) -0.0047(15) 0.0024(14) 0.0002(15)
C58 0.069(2) 0.066(2) 0.049(2) 0.0049(16) 0.0072(17) -0.0014(17)
C59 0.067(2) 0.085(3) 0.0380(18) 0.0017(17) 0.0009(16) 0.0135(19)
C60 0.065(2) 0.078(2) 0.0443(19) -0.0044(17) -0.0038(16) -0.0041(18)
C61 0.0533(18) 0.0561(18) 0.0395(17) -0.0050(14) -0.0026(14) -0.0001(14)

loop_
_atom_type_symbol
_atom_type_description
_atom_type_scat_dispersion_real
_atom_type_scat_dispersion_imag
_atom_type_scat_source
C C 0.0033 0.0016 'International Tables Vol C Tables 4.2.6.8 and 6.1.1.4'
H H 0.0000 0.0000 'International Tables Vol C Tables 4.2.6.8 and 6.1.1.4'
N N 0.0061 0.0033 'International Tables Vol C Tables 4.2.6.8 and 6.1.1.4'
O O 0.0106 0.0060 'International Tables Vol C Tables 4.2.6.8 and 6.1.1.4'
Mg Mg 0.0486 0.0363 'International Tables Vol C Tables 4.2.6.8 and 6.1.1.4'
B B 0.0013 0.0007 'International Tables Vol C Tables 4.2.6.8 and 6.1.1.4'

loop_
_geom_angle_atom_site_label_1
_geom_angle_atom_site_label_2
_geom_angle_atom_site_label_3
_geom_angle
O1 Mg O3 70.51(6)
O1 Mg N2 112.90(8)
O3 Mg N2 125.24(8)
O1 Mg N1 131.82(8)
O3 Mg N1 123.65(8)
N2 Mg N1 95.31(8)
O1 Mg B 34.91(6)
O3 Mg B 36.82(6)
N2 Mg B 119.16(8)
N1 Mg B 145.50(8)
O4 B O2 118.02(17)
O4 B O1 115.95(16)
O2 B O1 104.64(15)
O4 B O3 106.83(16)
O2 B O3 114.94(16)
O1 B O3 94.20(13)
O4 B Mg 111.66(13)
O2 B Mg 130.23(13)
O1 B Mg 47.17(8)
O3 B Mg 48.89(8)
C1 N1 C6 116.80(18)
C1 N1 Mg 117.04(15)
C6 N1 Mg 126.15(14)
C4 N2 C18 118.1(2)
C4 N2 Mg 119.17(16)
C18 N2 Mg 122.72(15)
C30 O1 B 105.98(15)
C30 O1 Mg 141.43(14)
B O1 Mg 97.92(11)
B O2 C33 110.50(16)
C36 O3 B 120.06(15)
C36 O3 Mg 137.26(13)
B O3 Mg 94.29(10)
C49 O4 B 121.60(18)
N1 C1 C3 125.0(2)
N1 C1 C2 121.0(2)
C3 C1 C2 114.1(2)
C1 C2 H2A 109.5
C1 C2 H2B 109.5
H2A C2 H2B 109.5
C1 C2 H2C 109.5
H2A C2 H2C 109.5
H2B C2 H2C 109.5
C1 C3 C4 130.9(2)
C1 C3 H3 114.6
C4 C3 H3 114.6
N2 C4 C3 123.7(2)
N2 C4 C5 121.4(2)
C3 C4 C5 114.9(2)
C4 C5 H5A 109.5
C4 C5 H5B 109.5
H5A C5 H5B 109.5
C4 C5 H5C 109.5
H5A C5 H5C 109.5
H5B C5 H5C 109.5
C7 C6 C14 120.8(2)
C7 C6 N1 120.4(2)
C14 C6 N1 118.9(2)
C11 C7 C6 118.3(2)
C11 C7 C8 120.0(2)
C6 C7 C8 121.7(2)
C7 C8 C9 111.8(2)
C7 C8 C10 113.5(2)
C9 C8 C10 109.0(2)
C7 C8 H8 107.4
C9 C8 H8 107.4
C10 C8 H8 107.4
C8 C9 H9A 109.5
C8 C9 H9B 109.5
H9A C9 H9B 109.5
C8 C9 H9C 109.5
H9A C9 H9C 109.5
H9B C9 H9C 109.5
C8 C10 H10A 109.5
C8 C10 H10B 109.5
H10A C10 H10B 109.5
C8 C10 H10C 109.5
H10A C10 H10C 109.5
H10B C10 H10C 109.5
C12 C11 C7 121.7(2)
C12 C11 H11 119.2
C7 C11 H11 119.2
C11 C12 C13 119.7(2)
C11 C12 H12 120.1
C13 C12 H12 120.1
C12 C13 C14 121.7(2)
C12 C13 H13 119.1
C14 C13 H13 119.1
C13 C14 C6 117.8(2)
C13 C14 C15 118.8(2)
C6 C14 C15 123.4(2)
C16 C15 C14 111.5(2)
C16 C15 C17 108.2(2)
C14 C15 C17 111.7(2)
C16 C15 H15 108.4
C14 C15 H15 108.4
C17 C15 H15 108.4
C15 C16 H16A 109.5
C15 C16 H16B 109.5
H16A C16 H16B 109.5
C15 C16 H16C 109.5
H16A C16 H16C 109.5
H16B C16 H16C 109.5
C15 C17 H17A 109.5
C15 C17 H17B 109.5
H17A C17 H17B 109.5
C15 C17 H17C 109.5
H17A C17 H17C 109.5
H17B C17 H17C 109.5
C19 C18 C26 121.1(2)
C19 C18 N2 117.6(2)
C26 C18 N2 121.3(2)
C23 C19 C18 118.4(3)
C23 C19 C20 120.4(3)
C18 C19 C20 121.1(2)
C19 C20 C21 114.0(3)
C19 C20 C22 110.7(3)
C21 C20 C22 109.7(3)
C19 C20 H20 107.4
C21 C20 H20 107.4
C22 C20 H20 107.4
C20 C21 H21A 109.5
C20 C21 H21B 109.5
H21A C21 H21B 109.5
C20 C21 H21C 109.5
H21A C21 H21C 109.5
H21B C21 H21C 109.5
C20 C22 H22A 109.5
C20 C22 H22B 109.5
H22A C22 H22B 109.5
C20 C22 H22C 109.5
H22A C22 H22C 109.5
H22B C22 H22C 109.5
C24 C23 C19 121.1(3)
C24 C23 H23 119.4
C19 C23 H23 119.4
C23 C24 C25 119.9(3)
C23 C24 H24 120.1
C25 C24 H24 120.1
C24 C25 C26 122.3(3)
C24 C25 H25 118.9
C26 C25 H25 118.9
C25 C26 C18 117.2(3)
C25 C26 C27 119.0(2)
C18 C26 C27 123.9(2)
C26 C27 C28 112.4(2)
C26 C27 C29 109.4(2)
C28 C27 C29 109.2(2)
C26 C27 H27 108.6
C28 C27 H27 108.6
C29 C27 H27 108.6
C27 C28 H28A 109.5
C27 C28 H28B 109.5
H28A C28 H28B 109.5
C27 C28 H28C 109.5
H28A C28 H28C 109.5
H28B C28 H28C 109.5
C27 C29 H29A 109.5
C27 C29 H29B 109.5
H29A C29 H29B 109.5
C27 C29 H29C 109.5
H29A C29 H29C 109.5
H29B C29 H29C 109.5
O1 C30 C31 108.85(19)
O1 C30 C32 107.04(19)
C31 C30 C32 110.6(2)
O1 C30 C33 101.88(17)
C31 C30 C33 115.3(2)
C32 C30 C33 112.5(2)
C30 C31 H31A 109.5
C30 C31 H31B 109.5
H31A C31 H31B 109.5
C30 C31 H31C 109.5
H31A C31 H31C 109.5
H31B C31 H31C 109.5
C30 C32 H32A 109.5
C30 C32 H32B 109.5
H32A C32 H32B 109.5
C30 C32 H32C 109.5
H32A C32 H32C 109.5
H32B C32 H32C 109.5
O2 C33 C35 108.0(2)
O2 C33 C34 109.11(19)
C35 C33 C34 109.8(2)
O2 C33 C30 103.16(18)
C35 C33 C30 114.2(2)
C34 C33 C30 112.3(2)
C33 C34 H34A 109.5
C33 C34 H34B 109.5
H34A C34 H34B 109.5
C33 C34 H34C 109.5
H34A C34 H34C 109.5
H34B C34 H34C 109.5
C33 C35 H35A 109.5
C33 C35 H35B 109.5
H35A C35 H35B 109.5
C33 C35 H35C 109.5
H35A C35 H35C 109.5
H35B C35 H35C 109.5
O3 C36 C37 110.44(17)
O3 C36 C43 111.14(17)
C37 C36 C43 113.11(18)
O3 C36 H36 107.3
C37 C36 H36 107.3
C43 C36 H36 107.3
C42 C37 C38 118.5(2)
C42 C37 C36 120.0(2)
C38 C37 C36 121.5(2)
C37 C38 C39 120.9(2)
C37 C38 H38 119.6
C39 C38 H38 119.6
C40 C39 C38 119.7(3)
C40 C39 H39 120.2
C38 C39 H39 120.2
C41 C40 C39 120.0(2)
C41 C40 H40 120.0
C39 C40 H40 120.0
C40 C41 C42 120.1(3)
C40 C41 H41 119.9
C42 C41 H41 119.9
C37 C42 C41 120.8(2)
C37 C42 H42 119.6
C41 C42 H42 119.6
C44 C43 C48 118.2(2)
C44 C43 C36 121.9(2)
C48 C43 C36 119.8(2)
C45 C44 C43 120.9(2)
C45 C44 H44 119.5
C43 C44 H44 119.5
C46 C45 C44 120.4(2)
C46 C45 H45 119.8
C44 C45 H45 119.8
C47 C46 C45 119.1(2)
C47 C46 H46 120.5
C45 C46 H46 120.5
C46 C47 C48 120.8(2)
C46 C47 H47 119.6
C48 C47 H47 119.6
C47 C48 C43 120.6(2)
C47 C48 H48 119.7
C43 C48 H48 119.7
O4 C49 C56 111.5(2)
O4 C49 C50 108.2(2)
C56 C49 C50 112.7(2)
O4 C49 H49 108.1
C56 C49 H49 108.1
C50 C49 H49 108.1
C55 C50 C51 118.2(3)
C55 C50 C49 119.5(2)
C51 C50 C49 122.1(2)
C50 C51 C52 120.6(3)
C50 C51 H51 119.7
C52 C51 H51 119.7
C53 C52 C51 120.3(3)
C53 C52 H52 119.8
C51 C52 H52 119.8
C54 C53 C52 119.5(3)
C54 C53 H53 120.3
C52 C53 H53 120.3
C53 C54 C55 119.8(3)
C53 C54 H54 120.1
C55 C54 H54 120.1
C54 C55 C50 121.6(3)
C54 C55 H55 119.2
C50 C55 H55 119.2
C61 C56 C57 118.1(3)
C61 C56 C49 122.7(3)
C57 C56 C49 119.2(3)
C58 C57 C56 121.7(3)
C58 C57 H57 119.1
C56 C57 H57 119.1
C57 C58 C59 119.8(3)
C57 C58 H58 120.1
C59 C58 H58 120.1
C60 C59 C58 119.0(3)
C60 C59 H59 120.5
C58 C59 H59 120.5
C59 C60 C61 120.9(3)
C59 C60 H60 119.5
C61 C60 H60 119.5
C56 C61 C60 120.5(3)
C56 C61 H61 119.8
C60 C61 H61 119.8

loop_
_geom_bond_atom_site_label_1
_geom_bond_atom_site_label_2
_geom_bond_distance
Mg O1 1.9789(16)
Mg O3 2.0194(16)
Mg N2 2.044(2)
Mg N1 2.0561(19)
Mg B 2.673(2)
B O4 1.424(3)
B O2 1.438(3)
B O1 1.544(3)
B O3 1.606(3)
N1 C1 1.344(3)
N1 C6 1.446(3)
N2 C4 1.331(3)
N2 C18 1.446(3)
O1 C30 1.460(3)
O2 C33 1.439(3)
O3 C36 1.443(3)
O4 C49 1.416(3)
C1 C3 1.395(3)
C1 C2 1.520(3)
C2 H2A 0.9800
C2 H2B 0.9800
C2 H2C 0.9800
C3 C4 1.403(3)
C3 H3 0.9500
C4 C5 1.516(4)
C5 H5A 0.9800
C5 H5B 0.9800
C5 H5C 0.9800
C6 C7 1.411(3)
C6 C14 1.413(3)
C7 C11 1.392(3)
C7 C8 1.524(3)
C8 C9 1.531(3)
C8 C10 1.531(3)
C8 H8 1.0000
C9 H9A 0.9800
C9 H9B 0.9800
C9 H9C 0.9800
C10 H10A 0.9800
C10 H10B 0.9800
C10 H10C 0.9800
C11 C12 1.375(4)
C11 H11 0.9500
C12 C13 1.376(4)
C12 H12 0.9500
C13 C14 1.400(4)
C13 H13 0.9500
C14 C15 1.525(4)
C15 C16 1.519(4)
C15 C17 1.538(4)
C15 H15 1.0000
C16 H16A 0.9800
C16 H16B 0.9800
C16 H16C 0.9800
C17 H17A 0.9800
C17 H17B 0.9800
C17 H17C 0.9800
C18 C19 1.409(4)
C18 C26 1.412(4)
C19 C23 1.386(4)
C19 C20 1.522(4)
C20 C21 1.527(4)
C20 C22 1.543(4)
C20 H20 1.0000
C21 H21A 0.9800
C21 H21B 0.9800
C21 H21C 0.9800
C22 H22A 0.9800
C22 H22B 0.9800
C22 H22C 0.9800
C23 C24 1.372(4)
C23 H23 0.9500
C24 C25 1.374(4)
C24 H24 0.9500
C25 C26 1.385(4)
C25 H25 0.9500
C26 C27 1.518(4)
C27 C28 1.533(4)
C27 C29 1.537(4)
C27 H27 1.0000
C28 H28A 0.9800
C28 H28B 0.9800
C28 H28C 0.9800
C29 H29A 0.9800
C29 H29B 0.9800
C29 H29C 0.9800
C30 C31 1.510(3)
C30 C32 1.530(3)
C30 C33 1.557(3)
C31 H31A 0.9800
C31 H31B 0.9800
C31 H31C 0.9800
C32 H32A 0.9800
C32 H32B 0.9800
C32 H32C 0.9800
C33 C35 1.517(3)
C33 C34 1.531(3)
C34 H34A 0.9800
C34 H34B 0.9800
C34 H34C 0.9800
C35 H35A 0.9800
C35 H35B 0.9800
C35 H35C 0.9800
C36 C37 1.514(3)
C36 C43 1.535(3)
C36 H36 1.0000
C37 C42 1.383(3)
C37 C38 1.387(3)
C38 C39 1.391(3)
C38 H38 0.9500
C39 C40 1.379(4)
C39 H39 0.9500
C40 C41 1.377(4)
C40 H40 0.9500
C41 C42 1.385(4)
C41 H41 0.9500
C42 H42 0.9500
C43 C44 1.388(3)
C43 C48 1.390(3)
C44 C45 1.387(4)
C44 H44 0.9500
C45 C46 1.384(4)
C45 H45 0.9500
C46 C47 1.374(4)
C46 H46 0.9500
C47 C48 1.389(3)
C47 H47 0.9500
C48 H48 0.9500
C49 C56 1.513(4)
C49 C50 1.523(4)
C49 H49 1.0000
C50 C55 1.379(4)
C50 C51 1.384(4)
C51 C52 1.386(4)
C51 H51 0.9500
C52 C53 1.378(4)
C52 H52 0.9500
C53 C54 1.376(4)
C53 H53 0.9500
C54 C55 1.379(4)
C54 H54 0.9500
C55 H55 0.9500
C56 C61 1.381(4)
C56 C57 1.383(4)
C57 C58 1.377(4)
C57 H57 0.9500
C58 C59 1.385(5)
C58 H58 0.9500
C59 C60 1.375(5)
C59 H59 0.9500
C60 C61 1.385(4)
C60 H60 0.9500
C61 H61 0.9500
